data_2240103
loop_
_publ_author_name
'Bharanidharan, S.'
'Saleem, H.'
'Gunasekaran, B.'
'Padusha, M. Syed Ali'
'Suresh, M.'

_publ_section_title
;
 Crystal structure of ethyl
 6-(chloromethyl)-4-(4-chlorophenyl)-2-oxo-1,2,3,4-tetrahydropyrimidine-5-carboxylate
;
_journal_coeditor_code SU5005
_journal_issue 11
_journal_name_full 'Acta Crystallographica Section E'
_journal_page_first o1185
_journal_page_last o1186
_journal_paper_doi 10.1107/S1600536814023046
_journal_volume 70
_journal_year 2014
_chemical_formula_iupac 'C14 H14 Cl2 N2 O3'
_chemical_formula_moiety 'C14 H14 Cl2 N2 O3'
_chemical_formula_sum 'C14 H14 Cl2 N2 O3'
_chemical_formula_weight 329.17
_chemical_name_systematic 'Ethyl 6-(chloromethyl)-4-(4-chlorophenyl)-2-oxo-1,2,3,4-tetrahydropyrimidine-5-carboxylate'
_space_group_IT_number 2
_symmetry_cell_setting triclinic
_symmetry_space_group_name_Hall '-P 1'
_symmetry_space_group_name_H-M 'P -1'
_atom_sites_solution_hydrogens geom
_atom_sites_solution_primary direct
_atom_sites_solution_secondary difmap
_audit_creation_method SHELXL97
_cell_angle_alpha 107.147(2)
_cell_angle_beta 99.941(2)
_cell_angle_gamma 105.331(2)
_cell_formula_units_Z 2
_cell_length_a 7.4698(3)
_cell_length_b 9.1436(3)
_cell_length_c 12.6085(4)
_cell_measurement_reflns_used 4865
_cell_measurement_temperature 295(2)
_cell_measurement_theta_max 30.10
_cell_measurement_theta_min 2.47
_cell_volume 763.71(5)
_computing_cell_refinement
;
SAINT (Bruker, 2008)
;
_computing_data_collection
;
APEX2 (Bruker, 2008)
;
_computing_data_reduction
;
SAINT (Bruker, 2008)
;
_computing_molecular_graphics
;
PLATON (Spek, 2009)
;
_computing_publication_material
;
SHELXL97 (Sheldrick, 2008) and PLATON (Spek, 2009)
;
_computing_structure_refinement
;
SHELXL97 (Sheldrick, 2008)
;
_computing_structure_solution
;
SHELXS97 (Sheldrick, 2008)
;
_diffrn_ambient_temperature 295(2)
_diffrn_detector_area_resol_mean 0
_diffrn_measured_fraction_theta_full 1.000
_diffrn_measured_fraction_theta_max 0.810
_diffrn_measurement_device_type 'Bruker APEXII CCD'
_diffrn_measurement_method '\w and \f'
_diffrn_radiation_monochromator graphite
_diffrn_radiation_source 'fine-focus sealed tube'
_diffrn_radiation_type MoK\a
_diffrn_radiation_wavelength 0.71073
_diffrn_reflns_av_R_equivalents 0.0218
_diffrn_reflns_av_sigmaI/netI 0.0204
_diffrn_reflns_limit_h_max 10
_diffrn_reflns_limit_h_min -10
_diffrn_reflns_limit_k_max 12
_diffrn_reflns_limit_k_min -12
_diffrn_reflns_limit_l_max 17
_diffrn_reflns_limit_l_min -18
_diffrn_reflns_number 20157
_diffrn_reflns_theta_full 25.00
_diffrn_reflns_theta_max 30.99
_diffrn_reflns_theta_min 2.47
_diffrn_standards_interval_count 0
_diffrn_standards_interval_time 0
_exptl_absorpt_coefficient_mu 0.435
_exptl_absorpt_correction_T_max 0.9167
_exptl_absorpt_correction_T_min 0.8967
_exptl_absorpt_correction_type multi-scan
_exptl_absorpt_process_details
;
(SADABS; Sheldrick, 1996)
;
_exptl_crystal_colour colourless
_exptl_crystal_density_diffrn 1.431
_exptl_crystal_density_method 'not measured'
_exptl_crystal_description block
_exptl_crystal_F_000 340
_exptl_crystal_size_max 0.30
_exptl_crystal_size_mid 0.25
_exptl_crystal_size_min 0.20
_refine_diff_density_max 0.642
_refine_diff_density_min -0.534
_refine_ls_extinction_method none
_refine_ls_goodness_of_fit_ref 1.029
_refine_ls_hydrogen_treatment constr
_refine_ls_matrix_type full
_refine_ls_number_parameters 211
_refine_ls_number_reflns 3945
_refine_ls_number_restraints 26
_refine_ls_restrained_S_all 1.026
_refine_ls_R_factor_all 0.0783
_refine_ls_R_factor_gt 0.0535
_refine_ls_shift/su_max 0.000
_refine_ls_shift/su_mean 0.000
_refine_ls_structure_factor_coef Fsqd
_refine_ls_weighting_details 'calc w=1/[\s^2^(Fo^2^)+(0.0628P)^2^+0.6453P] where P=(Fo^2^+2Fc^2^)/3'
_refine_ls_weighting_scheme calc
_refine_ls_wR_factor_gt 0.1321
_refine_ls_wR_factor_ref 0.1534
_reflns_number_gt 2911
_reflns_number_total 3945
_reflns_threshold_expression >2sigma(I)
_cod_data_source_file su5005sup1.cif
_cod_data_source_block I
_cod_original_sg_symbol_Hall '-P 1 '
_cod_database_code 2240103
_cod_database_fobs_code 2240103

loop_
_symmetry_equiv_pos_as_xyz
'x, y, z'
'-x, -y, -z'

loop_
_atom_site_type_symbol
_atom_site_label
_atom_site_fract_x
_atom_site_fract_y
_atom_site_fract_z
_atom_site_U_iso_or_equiv
_atom_site_adp_type
_atom_site_calc_flag
_atom_site_refinement_flags
_atom_site_occupancy
_atom_site_symmetry_multiplicity
_atom_site_disorder_assembly
_atom_site_disorder_group
C C1 0.8422(5) 0.1384(4) 0.5387(2) 0.0651(8) Uani d . 1 1 . .
C C2 0.7145(5) -0.0099(4) 0.4712(3) 0.0725(9) Uani d . 1 1 . .
H H2 0.6712 -0.0878 0.5031 0.087 Uiso calc R 1 1 . .
C C3 0.6488(4) -0.0442(3) 0.3538(2) 0.0598(7) Uani d . 1 1 . .
H H3 0.5588 -0.1453 0.3073 0.072 Uiso calc R 1 1 . .
C C4 0.7137(3) 0.0674(3) 0.30506(18) 0.0361(4) Uani d . 1 1 . .
C C5 0.8424(5) 0.2165(4) 0.3761(3) 0.0699(9) Uani d . 1 1 . .
H H5 0.8876 0.2950 0.3452 0.084 Uiso calc R 1 1 . .
C C6 0.9060(6) 0.2518(4) 0.4938(3) 0.0895(12) Uani d . 1 1 . .
H H6 0.9925 0.3537 0.5414 0.107 Uiso calc R 1 1 . .
C C7 0.6508(3) 0.0279(2) 0.17587(17) 0.0306(4) Uani d . 1 1 . .
H H7 0.7032 0.1280 0.1613 0.037 Uiso calc R 1 1 . .
C C8 0.6382(3) -0.2509(2) 0.06968(18) 0.0342(4) Uani d . 1 1 . .
C C9 0.3408(3) -0.1913(2) 0.06544(17) 0.0315(4) Uani d . 1 1 . .
C C10 0.4341(3) -0.0329(2) 0.12644(16) 0.0300(4) Uani d . 1 1 . .
C C11 0.1275(3) -0.2650(3) 0.0111(2) 0.0454(5) Uani d . 1 1 . .
H H11A 0.0752 -0.1799 0.0068 0.055 Uiso calc R 1 1 . .
H H11B 0.0673 -0.3162 0.0593 0.055 Uiso calc R 1 1 . .
C C12 0.3328(3) 0.0848(3) 0.15276(18) 0.0360(4) Uani d . 1 1 A .
N N1 0.7306(2) -0.0910(2) 0.11509(15) 0.0338(4) Uani d . 1 1 . .
H H1 0.8450 -0.0555 0.1081 0.041 Uiso calc R 1 1 . .
N N2 0.4415(2) -0.2989(2) 0.05067(17) 0.0375(4) Uani d . 1 1 . .
H H2A 0.3781 -0.4009 0.0285 0.045 Uiso calc R 1 1 . .
O O1 0.7187(2) -0.35121(19) 0.04214(16) 0.0488(4) Uani d . 1 1 . .
O O2 0.1610(2) 0.0561(2) 0.13615(16) 0.0508(4) Uani d . 1 1 . .
O O3 0.4586(2) 0.23490(19) 0.20251(17) 0.0554(5) Uani d D 1 1 . .
C C13 0.374(3) 0.3618(16) 0.2478(12) 0.086(4) Uani d PU 0.654(17) 1 A 1
H H13A 0.2924 0.3745 0.1847 0.103 Uiso calc PR 0.654(17) 1 A 1
H H13B 0.2959 0.3318 0.2971 0.103 Uiso calc PR 0.654(17) 1 A 1
C C14 0.5303(12) 0.5098(7) 0.3121(11) 0.116(4) Uani d PU 0.654(17) 1 A 1
H H14A 0.6081 0.4964 0.3752 0.174 Uiso calc PR 0.654(17) 1 A 1
H H14B 0.4803 0.5955 0.3415 0.174 Uiso calc PR 0.654(17) 1 A 1
H H14C 0.6076 0.5371 0.2627 0.174 Uiso calc PR 0.654(17) 1 A 1
C C13A 0.394(4) 0.368(3) 0.2319(11) 0.070(7) Uani d PDU 0.346(17) 1 A 2
H H13C 0.2598 0.3357 0.1900 0.084 Uiso calc PR 0.346(17) 1 A 2
H H13D 0.4684 0.4531 0.2098 0.084 Uiso calc PR 0.346(17) 1 A 2
C C14A 0.414(4) 0.428(3) 0.3506(12) 0.127(10) Uani d PDU 0.346(17) 1 A 2
H H14D 0.3199 0.3533 0.3697 0.190 Uiso calc PR 0.346(17) 1 A 2
H H14E 0.3937 0.5314 0.3713 0.190 Uiso calc PR 0.346(17) 1 A 2
H H14F 0.5409 0.4415 0.3920 0.190 Uiso calc PR 0.346(17) 1 A 2
Cl Cl1 0.92366(19) 0.18204(17) 0.68608(7) 0.1114(4) Uani d . 1 1 . .
Cl Cl2 0.07043(8) -0.41074(8) -0.12863(5) 0.0522(2) Uani d . 1 1 . .

loop_
_atom_site_aniso_label
_atom_site_aniso_U_11
_atom_site_aniso_U_22
_atom_site_aniso_U_33
_atom_site_aniso_U_12
_atom_site_aniso_U_13
_atom_site_aniso_U_23
C1 0.0719(18) 0.085(2) 0.0334(12) 0.0407(17) 0.0004(12) 0.0089(13)
C2 0.095(2) 0.079(2) 0.0475(16) 0.0299(19) 0.0186(15) 0.0296(15)
C3 0.0751(18) 0.0529(15) 0.0402(13) 0.0083(13) 0.0088(12) 0.0163(11)
C4 0.0315(10) 0.0396(11) 0.0348(10) 0.0151(8) 0.0040(8) 0.0098(8)
C5 0.076(2) 0.0498(15) 0.0523(16) -0.0029(14) -0.0110(14) 0.0120(12)
C6 0.099(3) 0.069(2) 0.0506(18) 0.0008(19) -0.0216(17) -0.0003(16)
C7 0.0246(9) 0.0292(9) 0.0363(10) 0.0085(7) 0.0058(7) 0.0110(8)
C8 0.0261(9) 0.0363(10) 0.0398(10) 0.0112(8) 0.0095(8) 0.0122(8)
C9 0.0228(8) 0.0364(10) 0.0361(10) 0.0107(7) 0.0095(7) 0.0124(8)
C10 0.0255(9) 0.0331(9) 0.0325(9) 0.0112(7) 0.0066(7) 0.0126(8)
C11 0.0262(10) 0.0453(12) 0.0516(13) 0.0079(9) 0.0099(9) 0.0027(10)
C12 0.0343(10) 0.0374(10) 0.0370(10) 0.0163(8) 0.0061(8) 0.0123(8)
N1 0.0207(7) 0.0351(9) 0.0416(9) 0.0079(6) 0.0086(6) 0.0094(7)
N2 0.0237(8) 0.0284(8) 0.0552(11) 0.0069(6) 0.0101(7) 0.0096(7)
O1 0.0303(8) 0.0385(8) 0.0734(12) 0.0151(6) 0.0150(7) 0.0103(8)
O2 0.0333(8) 0.0521(10) 0.0681(11) 0.0229(7) 0.0135(7) 0.0155(8)
O3 0.0431(9) 0.0336(8) 0.0738(12) 0.0180(7) -0.0026(8) 0.0034(8)
C13 0.071(6) 0.051(6) 0.116(9) 0.039(4) 0.008(6) -0.001(5)
C14 0.100(5) 0.041(3) 0.171(9) 0.017(3) 0.030(5) -0.003(4)
C13A 0.077(14) 0.052(10) 0.063(8) 0.048(10) -0.016(7) -0.009(7)
C14A 0.18(2) 0.138(18) 0.075(9) 0.115(18) 0.028(9) 0.000(9)
Cl1 0.1383(10) 0.1531(11) 0.0355(4) 0.0742(8) 0.0001(5) 0.0144(5)
Cl2 0.0426(3) 0.0510(4) 0.0510(3) 0.0153(3) -0.0023(2) 0.0100(3)

loop_
_atom_type_symbol
_atom_type_description
_atom_type_scat_dispersion_real
_atom_type_scat_dispersion_imag
_atom_type_scat_source
C C 0.0033 0.0016 'International Tables Vol C Tables 4.2.6.8 and 6.1.1.4'
H H 0.0000 0.0000 'International Tables Vol C Tables 4.2.6.8 and 6.1.1.4'
N N 0.0061 0.0033 'International Tables Vol C Tables 4.2.6.8 and 6.1.1.4'
O O 0.0106 0.0060 'International Tables Vol C Tables 4.2.6.8 and 6.1.1.4'
Cl Cl 0.1484 0.1585 'International Tables Vol C Tables 4.2.6.8 and 6.1.1.4'

loop_
_geom_angle_atom_site_label_1
_geom_angle_atom_site_label_2
_geom_angle_atom_site_label_3
_geom_angle
C6 C1 C2 121.0(3)
C6 C1 Cl1 119.8(3)
C2 C1 Cl1 119.2(3)
C1 C2 C3 119.1(3)
C1 C2 H2 120.5
C3 C2 H2 120.5
C4 C3 C2 121.3(3)
C4 C3 H3 119.4
C2 C3 H3 119.4
C3 C4 C5 118.0(2)
C3 C4 C7 121.6(2)
C5 C4 C7 120.4(2)
C4 C5 C6 120.8(3)
C4 C5 H5 119.6
C6 C5 H5 119.6
C1 C6 C5 119.8(3)
C1 C6 H6 120.1
C5 C6 H6 120.1
N1 C7 C10 109.45(15)
N1 C7 C4 110.73(15)
C10 C7 C4 113.47(16)
N1 C7 H7 107.7
C10 C7 H7 107.7
C4 C7 H7 107.7
O1 C8 N1 123.56(18)
O1 C8 N2 120.66(19)
N1 C8 N2 115.73(17)
C10 C9 N2 120.01(17)
C10 C9 C11 124.57(18)
N2 C9 C11 115.41(18)
C9 C10 C12 122.35(17)
C9 C10 C7 119.80(17)
C12 C10 C7 117.78(17)
C9 C11 Cl2 112.02(15)
C9 C11 H11A 109.2
Cl2 C11 H11A 109.2
C9 C11 H11B 109.2
Cl2 C11 H11B 109.2
H11A C11 H11B 107.9
O2 C12 O3 122.43(19)
O2 C12 C10 127.3(2)
O3 C12 C10 110.28(17)
C8 N1 C7 124.46(16)
C8 N1 H1 117.8
C7 N1 H1 117.8
C8 N2 C9 123.10(17)
C8 N2 H2A 118.5
C9 N2 H2A 118.4
C12 O3 C13A 120.4(14)
C12 O3 C13 114.8(8)
C13A O3 C13 10.8(18)
C14 C13 O3 107.3(12)
C14 C13 H13A 110.3
O3 C13 H13A 110.3
C14 C13 H13B 110.3
O3 C13 H13B 110.3
H13A C13 H13B 108.5
O3 C13A C14A 110.7(9)
O3 C13A H13C 109.5
C14A C13A H13C 109.5
O3 C13A H13D 109.5
C14A C13A H13D 109.5
H13C C13A H13D 108.1
C13A C14A H14D 109.5
C13A C14A H14E 109.5
H14D C14A H14E 109.5
C13A C14A H14F 109.5
H14D C14A H14F 109.5
H14E C14A H14F 109.5

loop_
_geom_bond_atom_site_label_1
_geom_bond_atom_site_label_2
_geom_bond_distance
C1 C6 1.342(5)
C1 C2 1.352(5)
C1 Cl1 1.739(3)
C2 C3 1.388(4)
C2 H2 0.9300
C3 C4 1.366(3)
C3 H3 0.9300
C4 C5 1.369(3)
C4 C7 1.518(3)
C5 C6 1.387(4)
C5 H5 0.9300
C6 H6 0.9300
C7 N1 1.461(2)
C7 C10 1.513(2)
C7 H7 0.9800
C8 O1 1.225(2)
C8 N1 1.333(3)
C8 N2 1.373(2)
C9 C10 1.341(3)
C9 N2 1.379(2)
C9 C11 1.498(3)
C10 C12 1.466(3)
C11 Cl2 1.766(2)
C11 H11A 0.9700
C11 H11B 0.9700
C12 O2 1.207(3)
C12 O3 1.330(3)
N1 H1 0.8600
N2 H2A 0.8600
O3 C13A 1.4000(10)
O3 C13 1.482(8)
C13 C14 1.430(19)
C13 H13A 0.9700
C13 H13B 0.9700
C14 H14A 0.9600
C14 H14B 0.9600
C14 H14C 0.9600
C13A C14A 1.4000(10)
C13A H13C 0.9700
C13A H13D 0.9700
C14A H14D 0.9600
C14A H14E 0.9600
C14A H14F 0.9600

loop_
_geom_hbond_atom_site_label_D
_geom_hbond_atom_site_label_H
_geom_hbond_atom_site_label_A
_geom_hbond_site_symmetry_A
_geom_hbond_distance_DH
_geom_hbond_distance_HA
_geom_hbond_distance_DA
_geom_hbond_angle_DHA
N2 H2A O1 2_645 0.86 2.04 2.885(2) 166
N1 H1 O2 1_655 0.86 2.23 3.070(2) 166
C11 H11B O1 1_455 0.97 2.50 3.069(3) 117
C11 H11A O2 . 0.97 2.14 2.814(3) 126

loop_
_geom_torsion_atom_site_label_1
_geom_torsion_atom_site_label_2
_geom_torsion_atom_site_label_3
_geom_torsion_atom_site_label_4
_geom_torsion
C6 C1 C2 C3 -0.1(5)
Cl1 C1 C2 C3 179.6(3)
C1 C2 C3 C4 1.4(5)
C2 C3 C4 C5 -1.7(5)
C2 C3 C4 C7 176.7(3)
C3 C4 C5 C6 0.7(5)
C7 C4 C5 C6 -177.7(3)
C2 C1 C6 C5 -0.8(6)
Cl1 C1 C6 C5 179.4(3)
C4 C5 C6 C1 0.5(6)
C3 C4 C7 N1 -68.6(3)
C5 C4 C7 N1 109.8(3)
C3 C4 C7 C10 55.0(3)
C5 C4 C7 C10 -126.6(3)
N2 C9 C10 C12 -174.98(18)
C11 C9 C10 C12 4.0(3)
N2 C9 C10 C7 1.8(3)
C11 C9 C10 C7 -179.16(19)
N1 C7 C10 C9 19.3(3)
C4 C7 C10 C9 -105.0(2)
N1 C7 C10 C12 -163.80(17)
C4 C7 C10 C12 72.0(2)
C10 C9 C11 Cl2 138.10(19)
N2 C9 C11 Cl2 -42.8(3)
C9 C10 C12 O2 8.7(4)
C7 C10 C12 O2 -168.2(2)
C9 C10 C12 O3 -173.0(2)
C7 C10 C12 O3 10.1(3)
O1 C8 N1 C7 -163.2(2)
N2 C8 N1 C7 19.2(3)
C10 C7 N1 C8 -31.1(3)
C4 C7 N1 C8 94.8(2)
O1 C8 N2 C9 -171.1(2)
N1 C8 N2 C9 6.6(3)
C10 C9 N2 C8 -16.8(3)
C11 C9 N2 C8 164.1(2)
O2 C12 O3 C13A -3.8(9)
C10 C12 O3 C13A 177.8(9)
O2 C12 O3 C13 6.6(7)
C10 C12 O3 C13 -171.8(7)
C12 O3 C13 C14 171.9(10)
C13A O3 C13 C14 -65(9)
C12 O3 C13A C14A 103(2)
C13 O3 C13A C14A 42(7)
